data_7704107
loop_
_publ_author_name
'Khatua, Manas'
'Goswami, Bappaditya'
'Samanta, Subhas'

_publ_section_title
;
 Dehydrogenation of amines in aryl-amine functionalized pincer-like
 nitrogen-donor redox non-innocent ligands via ligand reduction on a
 Ni(ii) template.
;
_journal_issue 20
_journal_name_full 'Dalton transactions (Cambridge, England : 2003)'
_journal_page_first 6816
_journal_page_last 6831
_journal_paper_doi 10.1039/d0dt00466a
_journal_volume 49
_journal_year 2020
_chemical_formula_moiety 'C18 H14 I2 N4 Ni'
_chemical_formula_sum 'C18 H14 I2 N4 Ni'
_chemical_formula_weight 598.82
_space_group_crystal_system monoclinic
_space_group_IT_number 14
_space_group_name_Hall '-P 2yn'
_space_group_name_H-M_alt 'P 1 21/n 1'
_atom_sites_solution_hydrogens geom
_atom_sites_solution_primary direct
_atom_sites_solution_secondary difmap
_audit_creation_date 2019-11-11
_audit_creation_method
;
Olex2 1.2
(compiled 2018.05.29 svn.r3508 for OlexSys, GUI svn.r5506)
;
_audit_update_record
;
2019-11-14 deposited with the CCDC.	2020-04-16 downloaded from the CCDC.
;
_cell_angle_alpha 90.00
_cell_angle_beta 95.1020(10)
_cell_angle_gamma 90.00
_cell_formula_units_Z 4
_cell_length_a 10.3761(6)
_cell_length_b 15.2932(9)
_cell_length_c 11.9597(7)
_cell_measurement_reflns_used 9900
_cell_measurement_temperature 293(2)
_cell_measurement_theta_max 31.48
_cell_measurement_theta_min 2.17
_cell_volume 1890.29(19)
_computing_cell_refinement 'SAINT v8.34A (Bruker, 2013)'
_computing_data_reduction 'SAINT v8.34A (Bruker, 2013)'
_computing_molecular_graphics 'Olex2 (Dolomanov et al., 2009)'
_computing_publication_material 'Olex2 (Dolomanov et al., 2009)'
_computing_structure_refinement 'ShelXL (Sheldrick, 2015)'
_computing_structure_solution 'SIR2004 (Burla et al., 2007)'
_diffrn_ambient_temperature 293.15
_diffrn_measured_fraction_theta_full 0.999
_diffrn_measured_fraction_theta_max 0.999
_diffrn_measurement_device_type 'Bruker APEX-II CCD'
_diffrn_measurement_method '\f and \w scans'
_diffrn_radiation_monochromator graphite
_diffrn_radiation_type MoK\a
_diffrn_radiation_wavelength 0.71073
_diffrn_reflns_av_R_equivalents 0.0279
_diffrn_reflns_av_unetI/netI 0.0179
_diffrn_reflns_limit_h_max 12
_diffrn_reflns_limit_h_min -12
_diffrn_reflns_limit_k_max 18
_diffrn_reflns_limit_k_min -18
_diffrn_reflns_limit_l_max 14
_diffrn_reflns_limit_l_min -14
_diffrn_reflns_number 21887
_diffrn_reflns_theta_full 25.00
_diffrn_reflns_theta_max 25.00
_diffrn_reflns_theta_min 2.17
_diffrn_source 'fine-focus sealed tube'
_exptl_absorpt_coefficient_mu 4.301
_exptl_absorpt_correction_T_max 0.7464
_exptl_absorpt_correction_T_min 0.5181
_exptl_absorpt_correction_type multi-scan
_exptl_absorpt_process_details
;
SADABS-2014/5 (Bruker,2014/5) was used for absorption correction.
wR2(int) was 0.1032 before and 0.0480 after correction.
The Ratio of minimum to maximum transmission is 0.6941.
The \l/2 correction factor is 0.00150.
;
_exptl_crystal_colour 'metallic reddish red'
_exptl_crystal_colour_lustre metallic
_exptl_crystal_colour_modifier reddish
_exptl_crystal_colour_primary red
_exptl_crystal_density_diffrn 2.104
_exptl_crystal_density_method 'not measured'
_exptl_crystal_description block
_exptl_crystal_F_000 1136
_exptl_crystal_size_max 0.5
_exptl_crystal_size_mid 0.4
_exptl_crystal_size_min 0.3
_refine_diff_density_max 0.731
_refine_diff_density_min -0.754
_refine_diff_density_rms 0.105
_refine_ls_extinction_method none
_refine_ls_goodness_of_fit_ref 1.127
_refine_ls_hydrogen_treatment constr
_refine_ls_matrix_type full
_refine_ls_number_parameters 220
_refine_ls_number_reflns 3321
_refine_ls_number_restraints 0
_refine_ls_restrained_S_all 1.127
_refine_ls_R_factor_all 0.0322
_refine_ls_R_factor_gt 0.0288
_refine_ls_shift/su_max 0.001
_refine_ls_shift/su_mean 0.000
_refine_ls_structure_factor_coef Fsqd
_refine_ls_weighting_details 'calc w=1/[\s^2^(Fo^2^)+(0.0277P)^2^+6.2905P] where P=(Fo^2^+2Fc^2^)/3'
_refine_ls_weighting_scheme calc
_refine_ls_wR_factor_gt 0.0694
_refine_ls_wR_factor_ref 0.0709
_reflns_number_gt 3036
_reflns_number_total 3321
_reflns_threshold_expression >2sigma(I)
_cod_data_source_file d0dt00466a2.cif
_cod_data_source_block 10
_cod_depositor_comments 'Adding full bibliography for 7704099--7704110.cif.'
_cod_database_code 7704107
_olex2_refinement_description
;
1. Fixed Uiso
 At 1.2 times of:
  All C(H) groups
2. Uiso/Uaniso restraints and constraints
Uanis(N2) = Uanis(N1)
3.a Aromatic/amide H refined with riding coordinates:
 C12(H12), C5(H5), C2(H2), C10(H10), C1(H1), C4(H4), C9(H9), C3(H3), C8(H8),
 C14(H14), C18(H18), C17(H17), C16(H16), C15(H15)
;
_olex2_submission_special_instructions 'No special instructions were received'

loop_
_space_group_symop_id
_space_group_symop_operation_xyz
1 'x, y, z'
2 '-x+1/2, y+1/2, -z+1/2'
3 '-x, -y, -z'
4 'x-1/2, -y-1/2, z-1/2'

loop_
_atom_site_label
_atom_site_type_symbol
_atom_site_fract_x
_atom_site_fract_y
_atom_site_fract_z
_atom_site_U_iso_or_equiv
_atom_site_adp_type
_atom_site_occupancy
_atom_site_calc_flag
_atom_site_disorder_assembly
_atom_site_disorder_group
_atom_site_refinement_flags_posn
I2 I 0.39516(3) 0.235804(19) 0.47123(3) 0.02948(10) Uani 1 d . . .
I1 I 0.85397(3) 0.26260(2) 0.55751(3) 0.03300(11) Uani 1 d . . .
Ni1 Ni 0.62168(5) 0.20982(3) 0.57334(4) 0.02063(14) Uani 1 d . . .
N1 N 0.5879(3) 0.2897(2) 0.7204(3) 0.0224(5) Uani 1 d . . .
N3 N 0.6077(3) 0.1249(2) 0.6906(3) 0.0178(7) Uani 1 d . . .
N4 N 0.6523(3) 0.0848(2) 0.4912(3) 0.0213(7) Uani 1 d . . .
C12 C 0.6434(4) 0.0201(3) 0.5553(3) 0.0156(8) Uani 1 d . . .
H12 H 0.6522 -0.0370 0.5305 0.019 Uiso 1 calc . . R
N2 N 0.5768(3) 0.2450(2) 0.8082(3) 0.0224(5) Uani 1 d . . .
C7 C 0.5874(4) 0.1520(3) 0.7945(3) 0.0202(9) Uani 1 d . . .
C11 C 0.6187(4) 0.0398(3) 0.6695(3) 0.0196(8) Uani 1 d . . .
C6 C 0.5792(4) 0.3821(3) 0.7306(3) 0.0208(9) Uani 1 d . . .
C5 C 0.5642(4) 0.4237(3) 0.8331(4) 0.0277(10) Uani 1 d . . .
H5 H 0.5585 0.3911 0.8980 0.033 Uiso 1 calc . . R
C2 C 0.5812(4) 0.5217(3) 0.6390(4) 0.0254(10) Uani 1 d . . .
H2 H 0.5870 0.5546 0.5743 0.030 Uiso 1 calc . . R
C10 C 0.6091(4) -0.0233(3) 0.7510(4) 0.0252(10) Uani 1 d . . .
H10 H 0.6159 -0.0824 0.7345 0.030 Uiso 1 calc . . R
C13 C 0.6818(4) 0.0678(3) 0.3788(3) 0.0248(9) Uani 1 d . . .
C1 C 0.5871(4) 0.4307(3) 0.6345(4) 0.0236(9) Uani 1 d . . .
H1 H 0.5965 0.4027 0.5667 0.028 Uiso 1 calc . . R
C4 C 0.5582(4) 0.5135(3) 0.8361(4) 0.0287(10) Uani 1 d . . .
H4 H 0.5484 0.5416 0.9038 0.034 Uiso 1 calc . . R
C9 C 0.5890(4) 0.0046(3) 0.8576(4) 0.0281(10) Uani 1 d . . .
H9 H 0.5826 -0.0361 0.9145 0.034 Uiso 1 calc . . R
C3 C 0.5665(4) 0.5627(3) 0.7400(4) 0.0276(10) Uani 1 d . . .
H3 H 0.5622 0.6234 0.7434 0.033 Uiso 1 calc . . R
C8 C 0.5784(4) 0.0926(3) 0.8803(4) 0.0262(10) Uani 1 d . . .
H8 H 0.5654 0.1116 0.9523 0.031 Uiso 1 calc . . R
C14 C 0.7097(4) -0.0157(3) 0.3414(4) 0.0322(11) Uani 1 d . . .
H14 H 0.7088 -0.0635 0.3895 0.039 Uiso 1 calc . . R
C18 C 0.6834(5) 0.1393(3) 0.3070(4) 0.0336(11) Uani 1 d . . .
H18 H 0.6649 0.1950 0.3323 0.040 Uiso 1 calc . . R
C17 C 0.7130(5) 0.1267(4) 0.1973(4) 0.0415(13) Uani 1 d . . .
H17 H 0.7138 0.1741 0.1487 0.050 Uiso 1 calc . . R
C16 C 0.7410(5) 0.0449(4) 0.1606(4) 0.0425(14) Uani 1 d . . .
H16 H 0.7618 0.0372 0.0872 0.051 Uiso 1 calc . . R
C15 C 0.7388(5) -0.0266(4) 0.2312(4) 0.0411(13) Uani 1 d . . .
H15 H 0.7569 -0.0821 0.2048 0.049 Uiso 1 calc . . R

loop_
_atom_site_aniso_label
_atom_site_aniso_U_11
_atom_site_aniso_U_22
_atom_site_aniso_U_33
_atom_site_aniso_U_23
_atom_site_aniso_U_13
_atom_site_aniso_U_12
I2 0.03154(17) 0.02406(16) 0.03121(18) -0.00114(12) -0.00631(13) 0.00244(12)
I1 0.03104(18) 0.02857(18) 0.0403(2) -0.00273(13) 0.00799(14) -0.00815(12)
Ni1 0.0232(3) 0.0207(3) 0.0177(3) 0.0048(2) 0.0000(2) -0.0026(2)
N1 0.0223(13) 0.0234(13) 0.0213(12) 0.0022(10) 0.0000(10) -0.0009(10)
N3 0.0159(16) 0.0206(18) 0.0167(17) 0.0009(14) -0.0005(13) -0.0007(13)
N4 0.0164(17) 0.0282(19) 0.0188(17) -0.0022(15) -0.0013(14) -0.0023(14)
C12 0.0135(19) 0.0159(19) 0.017(2) -0.0015(15) -0.0007(15) -0.0021(15)
N2 0.0223(13) 0.0234(13) 0.0213(12) 0.0022(10) 0.0000(10) -0.0009(10)
C7 0.018(2) 0.024(2) 0.019(2) 0.0013(17) -0.0001(16) 0.0018(16)
C11 0.0143(19) 0.019(2) 0.025(2) 0.0007(17) -0.0001(16) -0.0018(16)
C6 0.019(2) 0.019(2) 0.023(2) 0.0008(17) -0.0018(17) -0.0016(16)
C5 0.030(2) 0.030(2) 0.023(2) -0.0006(18) -0.0009(19) 0.0009(19)
C2 0.022(2) 0.022(2) 0.031(2) 0.0059(18) -0.0037(18) -0.0004(17)
C10 0.018(2) 0.021(2) 0.036(3) 0.0072(18) -0.0009(18) -0.0006(17)
C13 0.016(2) 0.039(3) 0.019(2) -0.0009(18) -0.0008(17) -0.0043(18)
C1 0.021(2) 0.025(2) 0.024(2) -0.0013(18) -0.0014(18) -0.0001(17)
C4 0.028(2) 0.029(2) 0.029(2) -0.0102(19) 0.0006(19) -0.0005(19)
C9 0.022(2) 0.032(3) 0.030(3) 0.016(2) -0.0002(19) -0.0002(19)
C3 0.024(2) 0.019(2) 0.039(3) -0.0032(19) -0.0035(19) 0.0012(17)
C8 0.026(2) 0.032(2) 0.021(2) 0.0062(18) 0.0033(18) 0.0037(19)
C14 0.023(2) 0.044(3) 0.029(3) -0.004(2) 0.000(2) 0.004(2)
C18 0.036(3) 0.041(3) 0.024(2) 0.002(2) 0.005(2) -0.007(2)
C17 0.040(3) 0.065(4) 0.020(2) 0.006(2) 0.001(2) -0.013(3)
C16 0.025(3) 0.082(4) 0.021(2) -0.006(3) 0.005(2) -0.003(3)
C15 0.025(3) 0.063(4) 0.034(3) -0.019(3) -0.003(2) 0.011(2)

loop_
_atom_type_symbol
_atom_type_description
_atom_type_scat_dispersion_real
_atom_type_scat_dispersion_imag
_atom_type_scat_source
C C 0.0033 0.0016 'International Tables Vol C Tables 4.2.6.8 and 6.1.1.4'
H H 0.0000 0.0000 'International Tables Vol C Tables 4.2.6.8 and 6.1.1.4'
I I -0.4742 1.8119 'International Tables Vol C Tables 4.2.6.8 and 6.1.1.4'
N N 0.0061 0.0033 'International Tables Vol C Tables 4.2.6.8 and 6.1.1.4'
Ni Ni 0.3393 1.1124 'International Tables Vol C Tables 4.2.6.8 and 6.1.1.4'

loop_
_geom_angle_atom_site_label_1
_geom_angle_atom_site_label_2
_geom_angle_atom_site_label_3
_geom_angle
_geom_angle_site_symmetry_1
_geom_angle_site_symmetry_3
_geom_angle_publ_flag
I1 Ni1 I2 137.62(2) . . ?
N1 Ni1 I2 95.15(9) . . ?
N1 Ni1 I1 95.86(9) . . ?
N3 Ni1 I2 108.91(10) . . ?
N3 Ni1 I1 113.44(10) . . ?
N3 Ni1 N1 76.39(13) . . ?
N3 Ni1 N4 76.15(14) . . ?
N4 Ni1 I2 94.86(9) . . ?
N4 Ni1 I1 93.84(9) . . ?
N4 Ni1 N1 152.50(13) . . ?
N2 N1 Ni1 113.3(3) . . ?
N2 N1 C6 117.1(4) . . ?
C6 N1 Ni1 129.6(3) . . ?
C7 N3 Ni1 119.5(3) . . ?
C11 N3 Ni1 120.5(3) . . ?
C11 N3 C7 120.0(4) . . ?
C12 N4 Ni1 113.1(3) . . ?
C12 N4 C13 117.6(4) . . ?
C13 N4 Ni1 129.4(3) . . ?
N4 C12 H12 121.9 . . ?
N4 C12 C11 116.2(4) . . ?
C11 C12 H12 121.9 . . ?
N1 N2 C7 115.2(4) . . ?
N3 C7 N2 115.5(4) . . ?
N3 C7 C8 120.7(4) . . ?
C8 C7 N2 123.7(4) . . ?
N3 C11 C12 114.1(4) . . ?
N3 C11 C10 122.4(4) . . ?
C10 C11 C12 123.5(4) . . ?
C5 C6 N1 122.6(4) . . ?
C1 C6 N1 117.1(4) . . ?
C1 C6 C5 120.3(4) . . ?
C6 C5 H5 120.5 . . ?
C4 C5 C6 119.0(4) . . ?
C4 C5 H5 120.5 . . ?
C1 C2 H2 120.2 . . ?
C3 C2 H2 120.2 . . ?
C3 C2 C1 119.7(4) . . ?
C11 C10 H10 121.2 . . ?
C9 C10 C11 117.6(4) . . ?
C9 C10 H10 121.2 . . ?
C14 C13 N4 122.5(4) . . ?
C14 C13 C18 120.6(4) . . ?
C18 C13 N4 116.9(4) . . ?
C6 C1 C2 120.0(4) . . ?
C6 C1 H1 120.0 . . ?
C2 C1 H1 120.0 . . ?
C5 C4 H4 119.5 . . ?
C5 C4 C3 121.0(4) . . ?
C3 C4 H4 119.5 . . ?
C10 C9 H9 119.8 . . ?
C10 C9 C8 120.4(4) . . ?
C8 C9 H9 119.8 . . ?
C2 C3 C4 120.0(4) . . ?
C2 C3 H3 120.0 . . ?
C4 C3 H3 120.0 . . ?
C7 C8 H8 120.5 . . ?
C9 C8 C7 118.9(4) . . ?
C9 C8 H8 120.5 . . ?
C13 C14 H14 120.5 . . ?
C15 C14 C13 118.9(5) . . ?
C15 C14 H14 120.5 . . ?
C13 C18 H18 120.3 . . ?
C17 C18 C13 119.3(5) . . ?
C17 C18 H18 120.3 . . ?
C18 C17 H17 119.9 . . ?
C16 C17 C18 120.2(5) . . ?
C16 C17 H17 119.9 . . ?
C17 C16 H16 119.6 . . ?
C17 C16 C15 120.8(5) . . ?
C15 C16 H16 119.6 . . ?
C14 C15 H15 119.9 . . ?
C16 C15 C14 120.1(5) . . ?
C16 C15 H15 119.9 . . ?

loop_
_geom_bond_atom_site_label_1
_geom_bond_atom_site_label_2
_geom_bond_distance
_geom_bond_site_symmetry_2
_geom_bond_publ_flag
I2 Ni1 2.5813(6) . ?
I1 Ni1 2.5648(6) . ?
Ni1 N1 2.196(4) . ?
Ni1 N3 1.927(3) . ?
Ni1 N4 2.185(4) . ?
N1 N2 1.267(5) . ?
N1 C6 1.422(5) . ?
N3 C7 1.344(5) . ?
N3 C11 1.332(5) . ?
N4 C12 1.260(5) . ?
N4 C13 1.430(5) . ?
C12 H12 0.9300 . ?
C12 C11 1.443(6) . ?
N2 C7 1.437(5) . ?
C7 C8 1.380(6) . ?
C11 C10 1.380(6) . ?
C6 C5 1.401(6) . ?
C6 C1 1.376(6) . ?
C5 H5 0.9300 . ?
C5 C4 1.376(6) . ?
C2 H2 0.9300 . ?
C2 C1 1.395(6) . ?
C2 C3 1.381(6) . ?
C10 H10 0.9300 . ?
C10 C9 1.378(7) . ?
C13 C14 1.392(7) . ?
C13 C18 1.392(7) . ?
C1 H1 0.9300 . ?
C4 H4 0.9300 . ?
C4 C3 1.382(7) . ?
C9 H9 0.9300 . ?
C9 C8 1.379(7) . ?
C3 H3 0.9300 . ?
C8 H8 0.9300 . ?
C14 H14 0.9300 . ?
C14 C15 1.388(7) . ?
C18 H18 0.9300 . ?
C18 C17 1.386(7) . ?
C17 H17 0.9300 . ?
C17 C16 1.367(8) . ?
C16 H16 0.9300 . ?
C16 C15 1.383(8) . ?
C15 H15 0.9300 . ?

loop_
_geom_torsion_atom_site_label_1
_geom_torsion_atom_site_label_2
_geom_torsion_atom_site_label_3
_geom_torsion_atom_site_label_4
_geom_torsion
_geom_torsion_site_symmetry_1
_geom_torsion_site_symmetry_2
_geom_torsion_site_symmetry_3
_geom_torsion_site_symmetry_4
_geom_torsion_publ_flag
I2 Ni1 N1 N2 108.7(3) . . . . ?
I2 Ni1 N1 C6 -72.4(3) . . . . ?
I2 Ni1 N3 C7 -91.3(3) . . . . ?
I2 Ni1 N3 C11 89.0(3) . . . . ?
I2 Ni1 N4 C12 -106.7(3) . . . . ?
I2 Ni1 N4 C13 74.3(3) . . . . ?
I1 Ni1 N1 N2 -112.2(3) . . . . ?
I1 Ni1 N1 C6 66.6(3) . . . . ?
I1 Ni1 N3 C7 90.1(3) . . . . ?
I1 Ni1 N3 C11 -89.6(3) . . . . ?
I1 Ni1 N4 C12 114.9(3) . . . . ?
I1 Ni1 N4 C13 -64.2(3) . . . . ?
Ni1 N1 N2 C7 -0.4(4) . . . . ?
Ni1 N1 C6 C5 -176.3(3) . . . . ?
Ni1 N1 C6 C1 3.2(6) . . . . ?
Ni1 N3 C7 N2 0.4(5) . . . . ?
Ni1 N3 C7 C8 -179.3(3) . . . . ?
Ni1 N3 C11 C12 1.1(5) . . . . ?
Ni1 N3 C11 C10 -179.9(3) . . . . ?
Ni1 N4 C12 C11 -1.6(4) . . . . ?
Ni1 N4 C13 C14 174.3(3) . . . . ?
Ni1 N4 C13 C18 -4.8(5) . . . . ?
N1 Ni1 N3 C7 -0.5(3) . . . . ?
N1 Ni1 N3 C11 179.8(3) . . . . ?
N1 Ni1 N4 C12 4.3(5) . . . . ?
N1 Ni1 N4 C13 -174.7(3) . . . . ?
N1 N2 C7 N3 0.1(5) . . . . ?
N1 N2 C7 C8 179.8(4) . . . . ?
N1 C6 C5 C4 179.2(4) . . . . ?
N1 C6 C1 C2 -179.1(4) . . . . ?
N3 Ni1 N1 N2 0.5(3) . . . . ?
N3 Ni1 N1 C6 179.3(4) . . . . ?
N3 Ni1 N4 C12 1.7(3) . . . . ?
N3 Ni1 N4 C13 -177.4(3) . . . . ?
N3 C7 C8 C9 -0.8(6) . . . . ?
N3 C11 C10 C9 -0.8(6) . . . . ?
N4 Ni1 N1 N2 -2.2(5) . . . . ?
N4 Ni1 N1 C6 176.7(3) . . . . ?
N4 Ni1 N3 C7 178.2(3) . . . . ?
N4 Ni1 N3 C11 -1.4(3) . . . . ?
N4 C12 C11 N3 0.5(5) . . . . ?
N4 C12 C11 C10 -178.5(4) . . . . ?
N4 C13 C14 C15 -179.3(4) . . . . ?
N4 C13 C18 C17 179.2(4) . . . . ?
C12 N4 C13 C14 -4.7(6) . . . . ?
C12 N4 C13 C18 176.1(4) . . . . ?
C12 C11 C10 C9 178.2(4) . . . . ?
N2 N1 C6 C5 2.5(6) . . . . ?
N2 N1 C6 C1 -178.0(4) . . . . ?
N2 C7 C8 C9 179.5(4) . . . . ?
C7 N3 C11 C12 -178.6(3) . . . . ?
C7 N3 C11 C10 0.5(6) . . . . ?
C11 N3 C7 N2 -179.9(3) . . . . ?
C11 N3 C7 C8 0.4(6) . . . . ?
C11 C10 C9 C8 0.4(6) . . . . ?
C6 N1 N2 C7 -179.4(3) . . . . ?
C6 C5 C4 C3 0.1(7) . . . . ?
C5 C6 C1 C2 0.4(6) . . . . ?
C5 C4 C3 C2 -0.1(7) . . . . ?
C10 C9 C8 C7 0.4(7) . . . . ?
C13 N4 C12 C11 177.6(3) . . . . ?
C13 C14 C15 C16 0.6(7) . . . . ?
C13 C18 C17 C16 -0.4(7) . . . . ?
C1 C6 C5 C4 -0.2(6) . . . . ?
C1 C2 C3 C4 0.2(7) . . . . ?
C3 C2 C1 C6 -0.4(6) . . . . ?
C14 C13 C18 C17 0.1(7) . . . . ?
C18 C13 C14 C15 -0.2(7) . . . . ?
C18 C17 C16 C15 0.8(8) . . . . ?
C17 C16 C15 C14 -0.9(7) . . . . ?
